data_7202322
loop_
_publ_author_name
'Du, Miao'
'Zhang, Zhi-Hui'
'Wang, Xiu-Guang'
'Tang, Liang-Fu'
'Zhao, Xiao-Jun'

_publ_section_title
;
 Structural modulation of polythreading and interpenetrating
 coordination networks with an elongated dipyridyl building block and
 various anionic co-ligands
;
_journal_issue 12
_journal_name_full CrystEngComm
_journal_page_first 1855
_journal_paper_doi 10.1039/b810121c
_journal_volume 10
_journal_year 2008
_chemical_formula_sum 'C48 H57 N15 O5 Zn'
_chemical_formula_weight 989.46
_chemical_name_systematic
;
?
;
_space_group_IT_number 15
_symmetry_cell_setting monoclinic
_symmetry_space_group_name_Hall '-C 2yc'
_symmetry_space_group_name_H-M 'C 1 2/c 1'
_atom_sites_solution_hydrogens geom
_atom_sites_solution_primary direct
_atom_sites_solution_secondary difmap
_audit_creation_method SHELXL-97
_cell_angle_alpha 90.00
_cell_angle_beta 101.3070(10)
_cell_angle_gamma 90.00
_cell_formula_units_Z 4
_cell_length_a 14.4057(10)
_cell_length_b 25.3367(15)
_cell_length_c 17.6104(10)
_cell_measurement_reflns_used 5773
_cell_measurement_temperature 293(2)
_cell_measurement_theta_max 26.38
_cell_measurement_theta_min 2.36
_cell_volume 6302.9(7)
_computing_cell_refinement 'Bruker APEX II'
_computing_data_collection 'Bruker APEX II'
_computing_data_reduction 'Bruker SAINT'
_computing_molecular_graphics 'Bruker SHELXTL'
_computing_publication_material 'Bruker SHELXTL'
_computing_structure_refinement 'SHELXL-97 (Sheldrick, 1997)'
_computing_structure_solution 'SHELXS-97 (Sheldrick, 1990)'
_diffrn_ambient_temperature 293(2)
_diffrn_measured_fraction_theta_full 0.993
_diffrn_measured_fraction_theta_max 0.993
_diffrn_measurement_device_type 'APEX II CCD area detector'
_diffrn_measurement_method 'phi and omega scans'
_diffrn_radiation_monochromator graphite
_diffrn_radiation_source 'fine-focus sealed tube'
_diffrn_radiation_type MoK\a
_diffrn_radiation_wavelength 0.71073
_diffrn_reflns_av_R_equivalents 0.0205
_diffrn_reflns_av_sigmaI/netI 0.0224
_diffrn_reflns_limit_h_max 13
_diffrn_reflns_limit_h_min -17
_diffrn_reflns_limit_k_max 29
_diffrn_reflns_limit_k_min -30
_diffrn_reflns_limit_l_max 20
_diffrn_reflns_limit_l_min -18
_diffrn_reflns_number 16897
_diffrn_reflns_theta_full 25.01
_diffrn_reflns_theta_max 25.01
_diffrn_reflns_theta_min 1.99
_exptl_absorpt_coefficient_mu 0.438
_exptl_absorpt_correction_T_max 0.9166
_exptl_absorpt_correction_T_min 0.8694
_exptl_absorpt_correction_type multi-scan
_exptl_absorpt_process_details SADABS
_exptl_crystal_colour COLORLESS
_exptl_crystal_density_diffrn 1.043
_exptl_crystal_density_meas ?
_exptl_crystal_density_method 'not measured'
_exptl_crystal_description BLOCK
_exptl_crystal_F_000 2080
_exptl_crystal_size_max 0.34
_exptl_crystal_size_mid 0.32
_exptl_crystal_size_min 0.20
_refine_diff_density_max 0.898
_refine_diff_density_min -0.430
_refine_diff_density_rms 0.135
_refine_ls_extinction_method none
_refine_ls_goodness_of_fit_ref 1.019
_refine_ls_hydrogen_treatment constr
_refine_ls_matrix_type full
_refine_ls_number_parameters 378
_refine_ls_number_reflns 5527
_refine_ls_number_restraints 34
_refine_ls_restrained_S_all 1.030
_refine_ls_R_factor_all 0.0914
_refine_ls_R_factor_gt 0.0793
_refine_ls_shift/su_max 0.000
_refine_ls_shift/su_mean 0.000
_refine_ls_structure_factor_coef Fsqd
_refine_ls_weighting_details 'calc w=1/[\s^2^(Fo^2^)+(0.2854P)^2^+0.0000P] where P=(Fo^2^+2Fc^2^)/3'
_refine_ls_weighting_scheme calc
_refine_ls_wR_factor_gt 0.2876
_refine_ls_wR_factor_ref 0.3161
_reflns_number_gt 4430
_reflns_number_total 5527
_reflns_threshold_expression >2sigma(I)
_cod_data_source_file b810121c.txt
_cod_data_source_block 1.Zn
_cod_depositor_comments
;
The following automatic conversions were performed:
'_symmetry_cell_setting' value 'Monoclinic' changed to 'monoclinic'
according to '/home/saulius/struct/CIF-dictionaries/cif_core.dic'
dictionary named 'cif_core.dic' version 2.4.1 from
2010-06-29.

'_exptl_absorpt_correction_type' value 'MULTI-SCAN' changed
to 'multi-scan' according to
'/home/saulius/struct/CIF-dictionaries/cif_core.dic' dictionary named
'cif_core.dic' version 2.4.1 from 2010-06-29.

Automatic conversion script
Id: cif_fix_enum 1527 2010-12-29 10:47:43Z saulius 

The following automatic conversions were performed:

'_exptl_crystal_density_meas' value 'NONE' was changed to '?' - the
value is perceived as not measured.

Automatic conversion script
Id: cif_fix_values 3008 2015-01-20 13:52:24Z robertas 
;
_cod_original_sg_symbol_H-M C2/c
_cod_database_code 7202322

loop_
_symmetry_equiv_pos_as_xyz
'x, y, z'
'-x, y, -z+1/2'
'x+1/2, y+1/2, z'
'-x+1/2, y+1/2, -z+1/2'
'-x, -y, -z'
'x, -y, z-1/2'
'-x+1/2, -y+1/2, -z'
'x+1/2, -y+1/2, z-1/2'

loop_
_atom_site_label
_atom_site_type_symbol
_atom_site_fract_x
_atom_site_fract_y
_atom_site_fract_z
_atom_site_U_iso_or_equiv
_atom_site_adp_type
_atom_site_occupancy
_atom_site_symmetry_multiplicity
_atom_site_calc_flag
_atom_site_refinement_flags
_atom_site_disorder_assembly
_atom_site_disorder_group
Zn1 Zn 0.5000 0.49485(2) 0.7500 0.0371(3) Uani 1 2 d S . .
N1 N 0.6091(2) 0.55552(13) 0.76575(18) 0.0402(7) Uani 1 1 d . . .
N2 N 0.9307(2) 0.73153(13) 0.7797(2) 0.0469(8) Uani 1 1 d . . .
N3 N 0.9336(3) 0.73163(15) 0.8577(2) 0.0544(9) Uani 1 1 d . . .
N4 N 0.3910(2) 0.43372(13) 0.73338(17) 0.0403(7) Uani 1 1 d . . .
N5 N 0.0609(3) 0.25909(14) 0.64003(19) 0.0480(8) Uani 1 1 d . . .
N6 N 0.0670(2) 0.25881(12) 0.71805(19) 0.0416(8) Uani 1 1 d . . .
C1 C 0.6048(3) 0.59591(15) 0.7162(2) 0.0460(9) Uani 1 1 d . . .
H1 H 0.5546 0.5972 0.6740 0.055 Uiso 1 1 calc R . .
C2 C 0.6711(3) 0.63538(15) 0.7249(2) 0.0451(9) Uani 1 1 d . . .
H2 H 0.6645 0.6629 0.6893 0.054 Uiso 1 1 calc R . .
C3 C 0.7484(3) 0.63464(15) 0.7868(2) 0.0434(9) Uani 1 1 d . . .
C4 C 0.7509(3) 0.59181(18) 0.8370(2) 0.0557(11) Uani 1 1 d . . .
H4 H 0.8007 0.5887 0.8793 0.067 Uiso 1 1 calc R . .
C5 C 0.6819(3) 0.55477(17) 0.8249(2) 0.0510(10) Uani 1 1 d . . .
H5 H 0.6857 0.5272 0.8602 0.061 Uiso 1 1 calc R . .
C6 C 0.8217(3) 0.67530(16) 0.7979(2) 0.0462(9) Uani 1 1 d . . .
C7 C 0.8687(3) 0.69736(17) 0.8697(2) 0.0504(10) Uani 1 1 d . . .
C8 C 0.8508(5) 0.6893(3) 0.9482(3) 0.0806(17) Uani 1 1 d . . .
H8A H 0.8702 0.6544 0.9655 0.121 Uiso 1 1 calc R . .
H8B H 0.7845 0.6935 0.9476 0.121 Uiso 1 1 calc R . .
H8C H 0.8860 0.7147 0.9827 0.121 Uiso 1 1 calc R . .
C9 C 0.8637(3) 0.69873(16) 0.7414(2) 0.0445(9) Uani 1 1 d . . .
C10 C 0.8457(4) 0.6923(2) 0.6566(3) 0.0703(14) Uani 1 1 d . . .
H10A H 0.8002 0.7181 0.6331 0.105 Uiso 1 1 calc R . .
H10B H 0.8214 0.6576 0.6433 0.105 Uiso 1 1 calc R . .
H10C H 0.9036 0.6971 0.6383 0.105 Uiso 1 1 calc R . .
C11 C 1.0000 0.7629(2) 0.7500 0.0521(14) Uani 1 2 d S . .
H11A H 1.0328 0.7855 0.7911 0.062 Uiso 0.50 1 calc PR . .
H11B H 0.9672 0.7855 0.7089 0.062 Uiso 0.50 1 calc PR . .
C12 C 0.3878(3) 0.39592(15) 0.6797(2) 0.0442(9) Uani 1 1 d . . .
H12 H 0.4338 0.3962 0.6493 0.053 Uiso 1 1 calc R . .
C13 C 0.3214(3) 0.35722(16) 0.6670(2) 0.0467(9) Uani 1 1 d . . .
H13 H 0.3233 0.3321 0.6288 0.056 Uiso 1 1 calc R . .
C14 C 0.2524(3) 0.39494(18) 0.7659(2) 0.0558(11) Uani 1 1 d . . .
H14 H 0.2064 0.3963 0.7962 0.067 Uiso 1 1 calc R . .
C15 C 0.3223(3) 0.43223(17) 0.7753(2) 0.0506(10) Uani 1 1 d . . .
H15 H 0.3224 0.4581 0.8128 0.061 Uiso 1 1 calc R . .
C16 C 0.2496(3) 0.35451(15) 0.7109(2) 0.0418(9) Uani 1 1 d . . .
C17 C 0.1764(3) 0.31457(16) 0.6989(2) 0.0427(9) Uani 1 1 d . . .
C18 C 0.1275(3) 0.29229(17) 0.6273(2) 0.0483(10) Uani 1 1 d . . .
C19 C 0.1411(4) 0.3017(3) 0.5480(3) 0.0785(17) Uani 1 1 d . . .
H19A H 0.1970 0.2836 0.5401 0.118 Uiso 1 1 calc R . .
H19B H 0.1482 0.3389 0.5402 0.118 Uiso 1 1 calc R . .
H19C H 0.0872 0.2888 0.5119 0.118 Uiso 1 1 calc R . .
C20 C 0.1347(3) 0.29132(16) 0.7556(2) 0.0425(9) Uani 1 1 d . . .
C21 C 0.1587(4) 0.2953(2) 0.8420(2) 0.0637(13) Uani 1 1 d . . .
H21A H 0.1108 0.3154 0.8600 0.096 Uiso 1 1 calc R . .
H21B H 0.2189 0.3124 0.8574 0.096 Uiso 1 1 calc R . .
H21C H 0.1617 0.2605 0.8640 0.096 Uiso 1 1 calc R . .
C22 C 0.0000 0.2268(2) 0.7500 0.0442(12) Uani 1 2 d S . .
H22A H 0.0345 0.2042 0.7904 0.053 Uiso 0.50 1 calc PR . .
H22B H -0.0345 0.2042 0.7096 0.053 Uiso 0.50 1 calc PR . .
C26 C 0.9118(7) 0.1408(4) 0.5219(4) 0.142(4) Uani 1 1 d D . .
H26A H 0.8437 0.1367 0.5068 0.170 Uiso 1 1 calc R . .
H26B H 0.9365 0.1077 0.5450 0.170 Uiso 1 1 calc R . .
C25 C 0.9494(8) 0.1479(4) 0.4500(5) 0.165(5) Uani 1 1 d D . .
H25A H 0.9690 0.1134 0.4351 0.198 Uiso 1 1 calc R . .
H25B H 0.8970 0.1590 0.4098 0.198 Uiso 1 1 calc R . .
O1 O 1.0246(5) 0.1828(2) 0.4481(3) 0.1211(18) Uani 1 1 d D . .
H1A H 1.0100 0.2030 0.4113 0.182 Uiso 1 1 calc R . .
O2 O 0.9277(5) 0.1769(3) 0.5767(4) 0.153(3) Uani 1 1 d D . .
H2A H 0.9790 0.1911 0.5768 0.230 Uiso 1 1 calc R . .
N7 N 0.4994(16) 0.5013(9) 0.8734(6) 0.034(3) Uani 0.50 1 d PD . .
C23 C 0.5241(11) 0.4955(4) 0.9388(5) 0.048(3) Uani 0.50 1 d PD . .
N8 N 0.5629(10) 0.4933(6) 1.0116(6) 0.132(6) Uani 0.50 1 d PDU . .
N9 N 0.4939(18) 0.5119(9) 1.1242(8) 0.042(5) Uani 0.50 1 d PD . .
C24 C 0.5246(11) 0.5004(5) 1.0711(7) 0.051(3) Uani 0.50 1 d PD . .
O3 O 0.7897(14) 0.5454(6) 0.5422(10) 0.070(5) Uani 0.20 1 d P . .
O4 O 0.0000 0.3992(19) 0.7500 0.142(14) Uani 0.20 2 d SPU . .
O5 O 0.757(3) 0.4640(12) 0.5440(16) 0.071(10) Uani 0.10 1 d P . .
O6 O 0.993(2) 0.4504(13) 0.8586(19) 0.016(7) Uani 0.05 1 d PU A 1
O6' O 0.939(4) 0.429(2) 0.912(3) 0.058(13) Uani 0.05 1 d PU B 2

loop_
_atom_site_aniso_label
_atom_site_aniso_U_11
_atom_site_aniso_U_22
_atom_site_aniso_U_33
_atom_site_aniso_U_23
_atom_site_aniso_U_13
_atom_site_aniso_U_12
Zn1 0.0416(5) 0.0444(5) 0.0272(5) 0.000 0.0115(3) 0.000
N1 0.0411(17) 0.0451(17) 0.0359(17) 0.0034(12) 0.0112(13) 0.0001(13)
N2 0.0453(19) 0.0467(18) 0.053(2) -0.0072(15) 0.0197(15) -0.0057(14)
N3 0.051(2) 0.065(2) 0.050(2) -0.0145(17) 0.0159(16) -0.0081(17)
N4 0.0439(17) 0.0457(17) 0.0336(16) -0.0005(13) 0.0134(13) -0.0019(13)
N5 0.0500(19) 0.056(2) 0.0396(18) -0.0086(14) 0.0131(15) -0.0096(15)
N6 0.0411(17) 0.0443(17) 0.0436(17) -0.0014(13) 0.0186(14) -0.0037(13)
C1 0.046(2) 0.050(2) 0.042(2) 0.0041(16) 0.0081(16) 0.0009(16)
C2 0.047(2) 0.046(2) 0.0438(19) 0.0047(16) 0.0134(16) 0.0004(16)
C3 0.044(2) 0.048(2) 0.042(2) -0.0028(16) 0.0167(16) -0.0016(16)
C4 0.047(2) 0.066(3) 0.049(2) 0.0120(19) -0.0019(18) -0.0058(19)
C5 0.052(2) 0.055(2) 0.044(2) 0.0108(17) 0.0043(17) -0.0074(18)
C6 0.046(2) 0.051(2) 0.045(2) -0.0039(17) 0.0156(17) -0.0024(17)
C7 0.049(2) 0.059(2) 0.045(2) -0.0071(18) 0.0138(18) -0.0078(18)
C8 0.095(4) 0.106(4) 0.045(3) -0.014(3) 0.022(3) -0.036(3)
C9 0.047(2) 0.046(2) 0.044(2) -0.0056(16) 0.0156(17) -0.0033(16)
C10 0.080(3) 0.084(3) 0.050(2) -0.007(2) 0.019(2) -0.028(3)
C11 0.049(3) 0.044(3) 0.068(4) 0.000 0.023(3) 0.000
C12 0.043(2) 0.047(2) 0.048(2) -0.0043(16) 0.0197(16) -0.0007(16)
C13 0.047(2) 0.051(2) 0.045(2) -0.0059(16) 0.0156(16) 0.0046(17)
C14 0.060(3) 0.066(3) 0.049(2) -0.0094(19) 0.0277(19) -0.005(2)
C15 0.055(2) 0.056(2) 0.046(2) -0.0115(18) 0.0224(17) -0.0088(18)
C16 0.044(2) 0.049(2) 0.0345(18) 0.0022(15) 0.0112(15) -0.0005(16)
C17 0.041(2) 0.053(2) 0.0357(19) 0.0011(16) 0.0123(15) -0.0010(16)
C18 0.047(2) 0.058(2) 0.043(2) -0.0026(17) 0.0147(18) -0.0079(18)
C19 0.082(4) 0.115(5) 0.040(2) -0.003(3) 0.015(2) -0.039(3)
C20 0.046(2) 0.047(2) 0.0366(19) -0.0001(15) 0.0129(16) -0.0024(16)
C21 0.074(3) 0.082(3) 0.036(2) -0.002(2) 0.012(2) -0.023(3)
C22 0.050(3) 0.039(3) 0.049(3) 0.000 0.022(2) 0.000
C26 0.166(8) 0.192(9) 0.081(4) -0.060(5) 0.057(5) -0.045(7)
C25 0.283(15) 0.102(6) 0.128(7) -0.034(5) 0.082(8) -0.016(8)
O1 0.167(5) 0.096(3) 0.118(4) 0.019(3) 0.070(4) 0.035(3)
O2 0.173(6) 0.184(6) 0.127(4) -0.084(4) 0.087(4) -0.091(5)
N7 0.055(6) 0.018(10) 0.030(5) 0.004(3) 0.009(4) 0.011(5)
C23 0.061(8) 0.066(6) 0.019(5) 0.001(3) 0.011(5) 0.005(6)
N8 0.126(7) 0.146(7) 0.127(7) -0.003(4) 0.028(5) 0.005(4)
N9 0.063(7) 0.022(11) 0.042(6) 0.002(4) 0.014(4) 0.009(5)
C24 0.055(8) 0.074(7) 0.027(6) -0.007(4) 0.016(6) 0.005(6)
O3 0.095(13) 0.053(9) 0.066(9) -0.029(7) 0.027(9) -0.026(8)
O4 0.141(14) 0.139(14) 0.146(14) 0.000 0.028(6) 0.000
O5 0.11(3) 0.059(19) 0.033(14) -0.017(13) -0.003(15) -0.041(19)
O6 0.016(8) 0.019(8) 0.015(8) -0.003(5) 0.007(5) 0.001(5)
O6' 0.059(14) 0.057(14) 0.057(14) 0.002(5) 0.009(6) -0.002(5)

loop_
_atom_type_symbol
_atom_type_description
_atom_type_scat_dispersion_real
_atom_type_scat_dispersion_imag
_atom_type_scat_source
C C 0.0033 0.0016 'International Tables Vol C Tables 4.2.6.8 and 6.1.1.4'
H H 0.0000 0.0000 'International Tables Vol C Tables 4.2.6.8 and 6.1.1.4'
N N 0.0061 0.0033 'International Tables Vol C Tables 4.2.6.8 and 6.1.1.4'
O O 0.0106 0.0060 'International Tables Vol C Tables 4.2.6.8 and 6.1.1.4'
Zn Zn 0.2839 1.4301 'International Tables Vol C Tables 4.2.6.8 and 6.1.1.4'

loop_
_geom_angle_atom_site_label_1
_geom_angle_atom_site_label_2
_geom_angle_atom_site_label_3
_geom_angle
_geom_angle_site_symmetry_1
_geom_angle_site_symmetry_3
_geom_angle_publ_flag
N1 Zn1 N1 90.17(17) 2_656 . ?
N1 Zn1 N7 86.0(4) 2_656 . ?
N1 Zn1 N7 88.0(7) . . ?
N1 Zn1 N7 88.0(7) 2_656 2_656 ?
N1 Zn1 N7 86.0(4) . 2_656 ?
N7 Zn1 N7 171.4(12) . 2_656 ?
N1 Zn1 N4 90.08(13) 2_656 . ?
N1 Zn1 N4 179.52(10) . . ?
N7 Zn1 N4 92.5(7) . . ?
N7 Zn1 N4 93.6(4) 2_656 . ?
N1 Zn1 N4 179.52(10) 2_656 2_656 ?
N1 Zn1 N4 90.08(13) . 2_656 ?
N7 Zn1 N4 93.6(4) . 2_656 ?
N7 Zn1 N4 92.5(7) 2_656 2_656 ?
N4 Zn1 N4 89.67(17) . 2_656 ?
N1 Zn1 N9 92.4(8) 2_656 6_565 ?
N1 Zn1 N9 93.9(4) . 6_565 ?
N7 Zn1 N9 177.5(12) . 6_565 ?
N7 Zn1 N9 9.1(10) 2_656 6_565 ?
N4 Zn1 N9 85.7(4) . 6_565 ?
N4 Zn1 N9 88.0(8) 2_656 6_565 ?
N1 Zn1 N9 93.9(4) 2_656 5_667 ?
N1 Zn1 N9 92.4(8) . 5_667 ?
N7 Zn1 N9 9.1(10) . 5_667 ?
N7 Zn1 N9 177.5(12) 2_656 5_667 ?
N4 Zn1 N9 88.0(8) . 5_667 ?
N4 Zn1 N9 85.7(4) 2_656 5_667 ?
N9 Zn1 N9 171.1(11) 6_565 5_667 ?
C5 N1 C1 116.9(3) . . ?
C5 N1 Zn1 122.0(3) . . ?
C1 N1 Zn1 121.1(2) . . ?
C9 N2 N3 112.4(3) . . ?
C9 N2 C11 129.2(3) . . ?
N3 N2 C11 118.3(3) . . ?
C7 N3 N2 106.0(3) . . ?
C12 N4 C15 116.1(3) . . ?
C12 N4 Zn1 121.7(2) . . ?
C15 N4 Zn1 122.2(3) . . ?
C18 N5 N6 105.6(3) . . ?
C20 N6 N5 113.0(3) . . ?
C20 N6 C22 128.5(3) . . ?
N5 N6 C22 118.5(3) . . ?
N1 C1 C2 122.8(3) . . ?
N1 C1 H1 118.6 . . ?
C2 C1 H1 118.6 . . ?
C1 C2 C3 120.6(3) . . ?
C1 C2 H2 119.7 . . ?
C3 C2 H2 119.7 . . ?
C4 C3 C2 114.9(4) . . ?
C4 C3 C6 122.4(4) . . ?
C2 C3 C6 122.6(4) . . ?
C5 C4 C3 120.9(4) . . ?
C5 C4 H4 119.6 . . ?
C3 C4 H4 119.6 . . ?
N1 C5 C4 123.8(4) . . ?
N1 C5 H5 118.1 . . ?
C4 C5 H5 118.1 . . ?
C9 C6 C7 105.6(4) . . ?
C9 C6 C3 127.5(4) . . ?
C7 C6 C3 126.8(4) . . ?
N3 C7 C6 110.1(4) . . ?
N3 C7 C8 120.1(4) . . ?
C6 C7 C8 129.8(4) . . ?
C7 C8 H8A 109.5 . . ?
C7 C8 H8B 109.5 . . ?
H8A C8 H8B 109.5 . . ?
C7 C8 H8C 109.5 . . ?
H8A C8 H8C 109.5 . . ?
H8B C8 H8C 109.5 . . ?
N2 C9 C6 105.9(3) . . ?
N2 C9 C10 122.8(4) . . ?
C6 C9 C10 131.4(4) . . ?
C9 C10 H10A 109.5 . . ?
C9 C10 H10B 109.5 . . ?
H10A C10 H10B 109.5 . . ?
C9 C10 H10C 109.5 . . ?
H10A C10 H10C 109.5 . . ?
H10B C10 H10C 109.5 . . ?
N2 C11 N2 113.6(5) . 2_756 ?
N2 C11 H11A 108.9 . . ?
N2 C11 H11A 108.9 2_756 . ?
N2 C11 H11B 108.9 . . ?
N2 C11 H11B 108.9 2_756 . ?
H11A C11 H11B 107.7 . . ?
N4 C12 C13 123.9(3) . . ?
N4 C12 H12 118.1 . . ?
C13 C12 H12 118.1 . . ?
C12 C13 C16 121.0(3) . . ?
C12 C13 H13 119.5 . . ?
C16 C13 H13 119.5 . . ?
C15 C14 C16 120.6(4) . . ?
C15 C14 H14 119.7 . . ?
C16 C14 H14 119.7 . . ?
N4 C15 C14 123.8(4) . . ?
N4 C15 H15 118.1 . . ?
C14 C15 H15 118.1 . . ?
C14 C16 C13 114.7(4) . . ?
C14 C16 C17 122.1(4) . . ?
C13 C16 C17 123.2(3) . . ?
C20 C17 C18 104.9(3) . . ?
C20 C17 C16 126.6(4) . . ?
C18 C17 C16 128.4(3) . . ?
N5 C18 C17 110.3(3) . . ?
N5 C18 C19 120.0(4) . . ?
C17 C18 C19 129.6(4) . . ?
C18 C19 H19A 109.5 . . ?
C18 C19 H19B 109.5 . . ?
H19A C19 H19B 109.5 . . ?
C18 C19 H19C 109.5 . . ?
H19A C19 H19C 109.5 . . ?
H19B C19 H19C 109.5 . . ?
N6 C20 C17 106.2(3) . . ?
N6 C20 C21 122.7(4) . . ?
C17 C20 C21 130.9(4) . . ?
C20 C21 H21A 109.5 . . ?
C20 C21 H21B 109.5 . . ?
H21A C21 H21B 109.5 . . ?
C20 C21 H21C 109.5 . . ?
H21A C21 H21C 109.5 . . ?
H21B C21 H21C 109.5 . . ?
N6 C22 N6 112.2(4) . 2_556 ?
N6 C22 H22A 109.2 . . ?
N6 C22 H22A 109.2 2_556 . ?
N6 C22 H22B 109.2 . . ?
N6 C22 H22B 109.2 2_556 . ?
H22A C22 H22B 107.9 . . ?
O2 C26 C25 120.1(7) . . ?
O2 C26 H26A 107.3 . . ?
C25 C26 H26A 107.3 . . ?
O2 C26 H26B 107.3 . . ?
C25 C26 H26B 107.3 . . ?
H26A C26 H26B 106.9 . . ?
O1 C25 C26 120.6(7) . . ?
O1 C25 H25A 107.2 . . ?
C26 C25 H25A 107.2 . . ?
O1 C25 H25B 107.2 . . ?
C26 C25 H25B 107.2 . . ?
H25A C25 H25B 106.8 . . ?
C25 O1 H1A 109.5 . . ?
C26 O2 H2A 109.5 . . ?
N9 N7 C24 89(5) 5_667 5_667 ?
N9 N7 C23 74(4) 5_667 . ?
N9 N7 Zn1 90(4) 5_667 . ?
C24 N7 Zn1 161(2) 5_667 . ?
C23 N7 Zn1 158.5(15) . . ?
C24 C23 N9 75.3(17) 5_667 5_667 ?
C24 C23 N7 68.2(19) 5_667 . ?
N7 C23 N8 171(2) . . ?
N9 C23 N8 120(2) 5_667 5_667 ?
N7 C23 N8 112.6(15) . 5_667 ?
N8 C23 N8 73.4(11) . 5_667 ?
C23 N8 C23 106.6(11) . 5_667 ?
C24 N8 C24 108.3(12) . 5_667 ?
C23 N8 C24 85.9(9) 5_667 5_667 ?
C24 N8 N8 65.7(10) . 5_667 ?
C23 N8 N8 63.3(9) . 5_667 ?
N7 N9 C23 88(5) 5_667 5_667 ?
N7 N9 C24 73(4) 5_667 . ?
N7 N9 Zn1 81(4) 5_667 5_667 ?
C23 N9 Zn1 162(2) 5_667 5_667 ?
C24 N9 Zn1 148.5(15) . 5_667 ?
C23 C24 N7 75.7(17) 5_667 5_667 ?
C23 C24 N9 68.7(19) 5_667 . ?
C23 C24 N8 113(2) 5_667 . ?
N7 C24 N8 167.6(17) 5_667 . ?
N9 C24 N8 173.0(19) . . ?
N7 C24 N8 116.5(17) 5_667 5_667 ?
N9 C24 N8 109.1(16) . 5_667 ?
N8 C24 N8 71.7(12) . 5_667 ?

loop_
_geom_bond_atom_site_label_1
_geom_bond_atom_site_label_2
_geom_bond_distance
_geom_bond_site_symmetry_2
_geom_bond_publ_flag
Zn1 N1 2.177(3) 2_656 ?
Zn1 N1 2.177(3) . ?
Zn1 N7 2.180(11) . ?
Zn1 N7 2.180(11) 2_656 ?
Zn1 N4 2.184(3) . ?
Zn1 N4 2.184(3) 2_656 ?
Zn1 N9 2.207(13) 6_565 ?
Zn1 N9 2.207(13) 5_667 ?
N1 C5 1.325(5) . ?
N1 C1 1.339(5) . ?
N2 C9 1.350(5) . ?
N2 N3 1.366(5) . ?
N2 C11 1.451(5) . ?
N3 C7 1.323(6) . ?
N4 C12 1.340(5) . ?
N4 C15 1.345(5) . ?
N5 C18 1.327(5) . ?
N5 N6 1.359(5) . ?
N6 C20 1.347(5) . ?
N6 C22 1.456(4) . ?
C1 C2 1.370(5) . ?
C1 H1 0.9300 . ?
C2 C3 1.398(6) . ?
C2 H2 0.9300 . ?
C3 C4 1.396(6) . ?
C3 C6 1.461(6) . ?
C4 C5 1.354(6) . ?
C4 H4 0.9300 . ?
C5 H5 0.9300 . ?
C6 C9 1.394(6) . ?
C6 C7 1.426(6) . ?
C7 C8 1.469(7) . ?
C8 H8A 0.9600 . ?
C8 H8B 0.9600 . ?
C8 H8C 0.9600 . ?
C9 C10 1.473(6) . ?
C10 H10A 0.9600 . ?
C10 H10B 0.9600 . ?
C10 H10C 0.9600 . ?
C11 N2 1.451(5) 2_756 ?
C11 H11A 0.9700 . ?
C11 H11B 0.9700 . ?
C12 C13 1.358(5) . ?
C12 H12 0.9300 . ?
C13 C16 1.409(5) . ?
C13 H13 0.9300 . ?
C14 C15 1.367(6) . ?
C14 C16 1.405(6) . ?
C14 H14 0.9300 . ?
C15 H15 0.9300 . ?
C16 C17 1.447(6) . ?
C17 C20 1.393(5) . ?
C17 C18 1.434(6) . ?
C18 C19 1.467(6) . ?
C19 H19A 0.9600 . ?
C19 H19B 0.9600 . ?
C19 H19C 0.9600 . ?
C20 C21 1.495(6) . ?
C21 H21A 0.9600 . ?
C21 H21B 0.9600 . ?
C21 H21C 0.9600 . ?
C22 N6 1.456(4) 2_556 ?
C22 H22A 0.9700 . ?
C22 H22B 0.9700 . ?
C26 O2 1.316(6) . ?
C26 C25 1.484(8) . ?
C26 H26A 0.9700 . ?
C26 H26B 0.9700 . ?
C25 O1 1.403(8) . ?
C25 H25A 0.9700 . ?
C25 H25B 0.9700 . ?
O1 H1A 0.8200 . ?
O2 H2A 0.8200 . ?
N7 N9 0.35(4) 5_667 ?
N7 C24 1.10(2) 5_667 ?
N7 C23 1.147(8) . ?
C23 C24 0.697(13) 5_667 ?
C23 N9 1.11(2) 5_667 ?
C23 N8 1.295(8) . ?
C23 N8 1.69(2) 5_667 ?
N8 C24 1.289(8) . ?
N8 C23 1.69(2) 5_667 ?
N8 C24 1.737(18) 5_667 ?
N8 N8 1.81(3) 5_667 ?
N9 N7 0.35(4) 5_667 ?
N9 C23 1.11(2) 5_667 ?
N9 C24 1.147(8) . ?
N9 Zn1 2.207(13) 5_667 ?
C24 C23 0.697(13) 5_667 ?
C24 N7 1.10(2) 5_667 ?
C24 N8 1.737(18) 5_667 ?

loop_
_geom_torsion_atom_site_label_1
_geom_torsion_atom_site_label_2
_geom_torsion_atom_site_label_3
_geom_torsion_atom_site_label_4
_geom_torsion
_geom_torsion_site_symmetry_1
_geom_torsion_site_symmetry_2
_geom_torsion_site_symmetry_3
_geom_torsion_site_symmetry_4
_geom_torsion_publ_flag
N1 Zn1 N1 C5 130.3(3) 2_656 . . . ?
N7 Zn1 N1 C5 44.3(5) . . . . ?
N7 Zn1 N1 C5 -141.7(8) 2_656 . . . ?
N4 Zn1 N1 C5 -49.3(3) 2_656 . . . ?
N9 Zn1 N1 C5 -137.3(8) 6_565 . . . ?
N9 Zn1 N1 C5 36.4(5) 5_667 . . . ?
N1 Zn1 N1 C1 -48.8(3) 2_656 . . . ?
N7 Zn1 N1 C1 -134.8(5) . . . . ?
N7 Zn1 N1 C1 39.2(8) 2_656 . . . ?
N4 Zn1 N1 C1 131.6(3) 2_656 . . . ?
N9 Zn1 N1 C1 43.6(8) 6_565 . . . ?
N9 Zn1 N1 C1 -142.7(5) 5_667 . . . ?
C9 N2 N3 C7 1.4(5) . . . . ?
C11 N2 N3 C7 -175.4(4) . . . . ?
N1 Zn1 N4 C12 125.2(3) 2_656 . . . ?
N7 Zn1 N4 C12 -148.8(5) . . . . ?
N7 Zn1 N4 C12 37.2(8) 2_656 . . . ?
N4 Zn1 N4 C12 -55.3(3) 2_656 . . . ?
N9 Zn1 N4 C12 32.8(8) 6_565 . . . ?
N9 Zn1 N4 C12 -140.9(5) 5_667 . . . ?
N1 Zn1 N4 C15 -53.7(3) 2_656 . . . ?
N7 Zn1 N4 C15 32.3(5) . . . . ?
N7 Zn1 N4 C15 -141.6(8) 2_656 . . . ?
N4 Zn1 N4 C15 125.9(3) 2_656 . . . ?
N9 Zn1 N4 C15 -146.1(8) 6_565 . . . ?
N9 Zn1 N4 C15 40.2(5) 5_667 . . . ?
C18 N5 N6 C22 178.1(4) . . . . ?
Zn1 N1 C1 C2 178.7(3) . . . . ?
N1 C1 C2 C3 0.9(6) . . . . ?
C1 C2 C3 C4 -0.5(6) . . . . ?
C1 C2 C3 C6 178.9(4) . . . . ?
C2 C3 C4 C5 -0.4(6) . . . . ?
C6 C3 C4 C5 -179.8(4) . . . . ?
C1 N1 C5 C4 -0.6(6) . . . . ?
Zn1 N1 C5 C4 -179.7(3) . . . . ?
C3 C4 C5 N1 1.0(7) . . . . ?
C4 C3 C6 C9 137.8(5) . . . . ?
C2 C3 C6 C9 -41.6(6) . . . . ?
C4 C3 C6 C7 -38.8(6) . . . . ?
C2 C3 C6 C7 141.8(4) . . . . ?
N2 N3 C7 C6 -1.0(5) . . . . ?
N2 N3 C7 C8 -177.7(5) . . . . ?
C9 C6 C7 N3 0.3(5) . . . . ?
C3 C6 C7 N3 177.5(4) . . . . ?
C9 C6 C7 C8 176.6(5) . . . . ?
C3 C6 C7 C8 -6.3(8) . . . . ?
N3 N2 C9 C6 -1.2(5) . . . . ?
C11 N2 C9 C6 175.2(4) . . . . ?
N3 N2 C9 C10 179.0(4) . . . . ?
C11 N2 C9 C10 -4.6(7) . . . . ?
C7 C6 C9 N2 0.5(5) . . . . ?
C3 C6 C9 N2 -176.6(4) . . . . ?
C7 C6 C9 C10 -179.7(5) . . . . ?
C3 C6 C9 C10 3.2(8) . . . . ?
C9 N2 C11 N2 -65.5(4) . . . 2_756 ?
N3 N2 C11 N2 110.8(4) . . . 2_756 ?
C15 N4 C12 C13 -0.9(6) . . . . ?
Zn1 N4 C12 C13 -179.8(3) . . . . ?
N4 C12 C13 C16 0.1(6) . . . . ?
C12 N4 C15 C14 0.3(6) . . . . ?
Zn1 N4 C15 C14 179.3(3) . . . . ?
C16 C14 C15 N4 1.0(7) . . . . ?
C15 C14 C16 C13 -1.6(6) . . . . ?
C15 C14 C16 C17 -179.6(4) . . . . ?
C12 C13 C16 C14 1.1(6) . . . . ?
C12 C13 C16 C17 179.1(4) . . . . ?
C14 C16 C17 C20 -36.8(6) . . . . ?
C13 C16 C17 C20 145.5(4) . . . . ?
C14 C16 C17 C18 139.7(4) . . . . ?
C13 C16 C17 C18 -38.1(6) . . . . ?
N6 N5 C18 C17 -1.0(5) . . . . ?
N6 N5 C18 C19 179.5(5) . . . . ?
C20 C17 C18 N5 1.0(5) . . . . ?
C16 C17 C18 N5 -176.0(4) . . . . ?
C20 C17 C18 C19 -179.6(5) . . . . ?
C16 C17 C18 C19 3.4(8) . . . . ?
N5 N6 C20 C17 -0.1(5) . . . . ?
C22 N6 C20 C17 -177.2(4) . . . . ?
N5 N6 C20 C21 -176.2(4) . . . . ?
C22 N6 C20 C21 6.7(7) . . . . ?
C18 C17 C20 N6 -0.5(4) . . . . ?
C16 C17 C20 N6 176.6(4) . . . . ?
C18 C17 C20 C21 175.1(5) . . . . ?
C16 C17 C20 C21 -7.8(8) . . . . ?
C20 N6 C22 N6 66.0(4) . . . 2_556 ?
N5 N6 C22 N6 -110.9(3) . . . 2_556 ?
O2 C26 C25 O1 19.9(16) . . . . ?
N1 Zn1 N7 N9 151(9) 2_656 . . 5_667 ?
N1 Zn1 N7 N9 -119(9) . . . 5_667 ?
N4 Zn1 N7 N9 61(9) . . . 5_667 ?
N4 Zn1 N7 N9 -29(9) 2_656 . . 5_667 ?
N1 Zn1 N7 C24 65(5) 2_656 . . 5_667 ?
N1 Zn1 N7 C24 155(5) . . . 5_667 ?
N4 Zn1 N7 C24 -25(5) . . . 5_667 ?
N4 Zn1 N7 C24 -115(5) 2_656 . . 5_667 ?
N9 Zn1 N7 C24 -86(11) 5_667 . . 5_667 ?
N1 Zn1 N7 C23 -168(6) 2_656 . . . ?
N1 Zn1 N7 C23 -78(6) . . . . ?
N4 Zn1 N7 C23 102(6) . . . . ?
N4 Zn1 N7 C23 12(6) 2_656 . . . ?
N9 Zn1 N7 C23 41(5) 5_667 . . . ?
N9 N7 C23 C24 -111(9) 5_667 . . 5_667 ?
Zn1 N7 C23 C24 -154(6) . . . 5_667 ?
C24 N7 C23 N9 111(9) 5_667 . . 5_667 ?
Zn1 N7 C23 N9 -43(5) . . . 5_667 ?
N9 N7 C23 N8 -118(8) 5_667 . . 5_667 ?
Zn1 N7 C23 N8 -161(5) . . . 5_667 ?
N9 C23 N8 C24 -146(6) 5_667 . . . ?
N8 C23 N8 C24 -1.5(14) 5_667 . . . ?
C24 C23 N8 C23 -2(2) 5_667 . . 5_667 ?
N9 C23 N8 C23 -144(7) 5_667 . . 5_667 ?
N9 C23 N8 C24 -142(8) 5_667 . . 5_667 ?
C24 C23 N8 N8 -2(2) 5_667 . . 5_667 ?
N9 C23 N8 N8 -144(7) 5_667 . . 5_667 ?
N7 N9 C24 C23 110(9) 5_667 . . 5_667 ?
Zn1 N9 C24 C23 148(4) 5_667 . . 5_667 ?
C23 N9 C24 N7 -110(9) 5_667 . . 5_667 ?
Zn1 N9 C24 N7 38(5) 5_667 . . 5_667 ?
N7 N9 C24 N8 118(8) 5_667 . . 5_667 ?
C23 N9 C24 N8 7.4(16) 5_667 . . 5_667 ?
Zn1 N9 C24 N8 155(3) 5_667 . . 5_667 ?
C23 N8 C24 C23 4(3) . . . 5_667 ?
C24 N8 C24 C23 2(2) 5_667 . . 5_667 ?
N8 N8 C24 C23 2(2) 5_667 . . 5_667 ?
C23 N8 C24 N7 134(8) . . . 5_667 ?
C23 N8 C24 N7 131(10) 5_667 . . 5_667 ?
C24 N8 C24 N7 133(9) 5_667 . . 5_667 ?
N8 N8 C24 N7 133(9) 5_667 . . 5_667 ?
